data_7049255
loop_
_publ_author_name
'Yang, Zhao-Fu'
'Tian, Yong-Mei'
'Zhang, Wan-Ying'
'Chen, Peng'
'Li, Hong-Feng'
'Zhang, Yi-Quan'
'Sun, Wen-Bin'

_publ_section_title
;
 High local coordination symmetry around the spin center and the alignment
 between magnetic and symmetric axes together play a crucial role in
 single-molecule magnet performance.
;
_journal_issue 15
_journal_name_full 'Dalton transactions (Cambridge, England : 2003)'
_journal_page_first 4931
_journal_page_last 4940
_journal_paper_doi 10.1039/c9dt00058e
_journal_volume 48
_journal_year 2019
_chemical_formula_sum 'C38 H30 Cl4 Dy2 N8 O4'
_chemical_formula_weight 1129.50
_space_group_crystal_system triclinic
_space_group_IT_number 2
_space_group_name_Hall '-P 1'
_space_group_name_H-M_alt 'P -1'
_symmetry_space_group_name_Hall '-P 1'
_symmetry_space_group_name_H-M 'P -1'
_atom_sites_solution_hydrogens geom
_audit_creation_method SHELXL-2014/7
_audit_update_record
;
2019-01-30 deposited with the CCDC.    2019-03-06 downloaded from the CCDC.
;
_cell_angle_alpha 99.014(5)
_cell_angle_beta 104.323(5)
_cell_angle_gamma 98.006(5)
_cell_formula_units_Z 1
_cell_length_a 9.0284(6)
_cell_length_b 10.4527(7)
_cell_length_c 11.2508(7)
_cell_measurement_reflns_used 4155
_cell_measurement_temperature 293(2)
_cell_measurement_theta_max 28.9618
_cell_measurement_theta_min 3.0262
_cell_volume 998.30(12)
_computing_cell_refinement 'CrysAlis PRO (Agilent, 2011)'
_computing_data_collection 'CrysAlis PRO (Agilent, 2011)'
_computing_data_reduction 'CrysAlis PRO (Agilent, 2011)'
_computing_molecular_graphics 'Bruker SHELXTL'
_computing_publication_material 'Bruker SHELXTL'
_computing_structure_refinement 'SHELXL-2014/7 (Sheldrick, 2014)'
_computing_structure_solution 'SHELXL-2014/7 (Sheldrick, 2014)'
_diffrn_ambient_temperature 293(2)
_diffrn_measured_fraction_theta_full 0.998
_diffrn_measured_fraction_theta_max 0.835
_diffrn_measurement_device_type 'Xcalibur, Eos'
_diffrn_radiation_type MoK\a
_diffrn_radiation_wavelength 0.71073
_diffrn_reflns_av_R_equivalents 0.0444
_diffrn_reflns_av_unetI/netI 0.0598
_diffrn_reflns_Laue_measured_fraction_full 0.998
_diffrn_reflns_Laue_measured_fraction_max 0.835
_diffrn_reflns_limit_h_max 12
_diffrn_reflns_limit_h_min -8
_diffrn_reflns_limit_k_max 13
_diffrn_reflns_limit_k_min -13
_diffrn_reflns_limit_l_max 9
_diffrn_reflns_limit_l_min -15
_diffrn_reflns_number 7869
_diffrn_reflns_point_group_measured_fraction_full 0.998
_diffrn_reflns_point_group_measured_fraction_max 0.835
_diffrn_reflns_theta_full 26.000
_diffrn_reflns_theta_max 29.026
_diffrn_reflns_theta_min 3.032
_exptl_absorpt_coefficient_mu 4.032
_exptl_absorpt_correction_T_max 1.00000
_exptl_absorpt_correction_T_min 0.64832
_exptl_absorpt_correction_type multi-scan
_exptl_absorpt_process_details
;
CrysAlisPro, Agilent Technologies,

Version 1.171.35.21 (release 20-01-2012 CrysAlis171 .NET)

(compiled Jan 23 2012,18:06:46)

Empirical absorption correction using 
spherical harmonics,
 
implemented in SCALE3 ABSPACK 
scaling algorithm.

;
_exptl_crystal_colour red
_exptl_crystal_density_diffrn 1.879
_exptl_crystal_description block
_exptl_crystal_F_000 546
_exptl_crystal_size_max 0.2
_exptl_crystal_size_mid 0.13
_exptl_crystal_size_min 0.12
_refine_diff_density_max 0.987
_refine_diff_density_min -0.644
_refine_diff_density_rms 0.123
_refine_ls_extinction_method none
_refine_ls_goodness_of_fit_ref 1.027
_refine_ls_hydrogen_treatment constr
_refine_ls_matrix_type full
_refine_ls_number_parameters 254
_refine_ls_number_reflns 4464
_refine_ls_number_restraints 0
_refine_ls_restrained_S_all 1.027
_refine_ls_R_factor_all 0.0415
_refine_ls_R_factor_gt 0.0330
_refine_ls_shift/su_max 0.001
_refine_ls_shift/su_mean 0.000
_refine_ls_structure_factor_coef Fsqd
_refine_ls_weighting_details 'w=1/[\s^2^(Fo^2^)+(0.0215P)^2^] where P=(Fo^2^+2Fc^2^)/3'
_refine_ls_weighting_scheme calc
_refine_ls_wR_factor_gt 0.0650
_refine_ls_wR_factor_ref 0.0698
_reflns_Friedel_coverage 0.000
_reflns_number_gt 3897
_reflns_number_total 4464
_reflns_threshold_expression 'I > 2\s(I)'
_cod_data_source_file c9dt00058e2.cif
_cod_data_source_block 3
_cod_depositor_comments 'Adding full bibliography for 7049253--7049258.cif.'
_cod_original_cell_volume 998.31(11)
_cod_database_code 7049255
_shelx_shelxl_version_number 2014/7
_shelx_space_group_comment
;
The symmetry employed for this shelxl refinement is uniquely defined
by the following loop, which should always be used as a source of
symmetry information in preference to the above space-group names.
They are only intended as comments.
;

loop_
_space_group_symop_operation_xyz
'x, y, z'
'-x, -y, -z'

loop_
_atom_site_label
_atom_site_type_symbol
_atom_site_fract_x
_atom_site_fract_y
_atom_site_fract_z
_atom_site_U_iso_or_equiv
_atom_site_adp_type
_atom_site_occupancy
_atom_site_site_symmetry_order
_atom_site_calc_flag
_atom_site_refinement_flags_posn
_atom_site_refinement_flags_adp
Dy1 Dy 0.43688(2) 0.42292(2) 0.32941(2) 0.02948(8) Uani 1 1 d . .
Cl1 Cl 0.52381(16) 0.20042(12) 0.35442(12) 0.0522(3) Uani 1 1 d . .
O1 O 0.1909(4) 0.3053(3) 0.2025(3) 0.0469(9) Uani 1 1 d . .
C16 C -0.2558(6) 0.0958(5) 0.0305(5) 0.0552(14) Uani 1 1 d . .
H16 H -0.3258 0.0806 0.0773 0.066 Uiso 1 1 calc R U
C7 C 0.9328(5) 0.5428(4) 0.1849(4) 0.0388(11) Uani 1 1 d . .
H7 H 1.0226 0.5639 0.1600 0.047 Uiso 1 1 calc R U
N1 N 0.6660(4) 0.4739(3) 0.2570(3) 0.0280(8) Uani 1 1 d . .
N3 N 0.2706(4) 0.2648(3) 0.0306(3) 0.0360(9) Uani 1 1 d . .
H3 H 0.2537 0.2303 -0.0472 0.043 Uiso 1 1 calc R U
C6 C 0.9331(5) 0.5902(4) 0.3102(4) 0.0338(10) Uani 1 1 d . .
N2 N 0.4135(4) 0.3346(3) 0.1021(3) 0.0312(8) Uani 1 1 d . .
C5 C 0.7931(5) 0.5511(4) 0.3422(4) 0.0276(9) Uani 1 1 d . .
C3 C 1.0459(5) 0.7079(5) 0.5176(4) 0.0492(14) Uani 1 1 d . .
H3A H 1.1307 0.7611 0.5782 0.059 Uiso 1 1 calc R U
C4 C 1.0604(5) 0.6700(5) 0.4024(4) 0.0435(12) Uani 1 1 d . .
H4 H 1.1534 0.6962 0.3838 0.052 Uiso 1 1 calc R U
C11 C 0.1582(5) 0.2537(4) 0.0905(4) 0.0339(10) Uani 1 1 d . .
C9 C 0.6712(5) 0.4333(4) 0.1400(4) 0.0328(10) Uani 1 1 d . .
C12 C 0.0014(5) 0.1817(4) 0.0206(4) 0.0354(10) Uani 1 1 d . .
C1 C 0.7807(5) 0.5907(4) 0.4650(4) 0.0313(10) Uani 1 1 d . .
C8 C 0.8045(5) 0.4676(5) 0.1011(4) 0.0389(11) Uani 1 1 d . .
H8 H 0.8046 0.4390 0.0186 0.047 Uiso 1 1 calc R U
C2 C 0.9094(5) 0.6711(5) 0.5510(4) 0.0476(13) Uani 1 1 d . .
H2 H 0.9050 0.7011 0.6321 0.057 Uiso 1 1 calc R U
C17 C -0.1047(6) 0.1596(5) 0.0895(5) 0.0491(13) Uani 1 1 d . .
H17 H -0.0736 0.1881 0.1760 0.059 Uiso 1 1 calc R U
C13 C -0.0468(6) 0.1406(5) -0.1061(4) 0.0498(13) Uani 1 1 d . .
H13 H 0.0226 0.1557 -0.1534 0.060 Uiso 1 1 calc R U
C15 C -0.3023(6) 0.0553(5) -0.0963(5) 0.0579(15) Uani 1 1 d . .
H15 H -0.4044 0.0132 -0.1363 0.070 Uiso 1 1 calc R U
C10 C 0.5273(5) 0.3562(4) 0.0551(4) 0.0335(10) Uani 1 1 d . .
H10 H 0.5185 0.3243 -0.0287 0.040 Uiso 1 1 calc R U
O2 O 0.6462(3) 0.5494(3) 0.4910(2) 0.0325(7) Uani 1 1 d . .
C14 C -0.1981(6) 0.0766(6) -0.1650(5) 0.0634(17) Uani 1 1 d . .
H14 H -0.2295 0.0479 -0.2515 0.076 Uiso 1 1 calc R U
Cl2 Cl 0.36240(14) 0.62830(12) 0.24025(11) 0.0443(3) Uani 1 1 d . .
N4 N 0.2762(6) 0.1490(5) -0.2214(4) 0.0748(16) Uani 1 1 d . .
C18 C 0.2960(7) 0.1186(5) -0.3143(5) 0.0593(15) Uani 1 1 d . .
C19 C 0.3266(9) 0.0845(6) -0.4338(6) 0.093(2) Uani 1 1 d . .
H19A H 0.2492 0.1088 -0.4972 0.140 Uiso 1 1 calc R U
H19B H 0.3233 -0.0088 -0.4534 0.140 Uiso 1 1 calc R U
H19C H 0.4276 0.1306 -0.4304 0.140 Uiso 1 1 calc R U

loop_
_atom_site_aniso_label
_atom_site_aniso_U_11
_atom_site_aniso_U_22
_atom_site_aniso_U_33
_atom_site_aniso_U_23
_atom_site_aniso_U_13
_atom_site_aniso_U_12
Dy1 0.02401(12) 0.03886(13) 0.02375(11) 0.00452(9) 0.00894(8) -0.00253(9)
Cl1 0.0557(8) 0.0431(7) 0.0548(7) 0.0136(6) 0.0094(6) 0.0058(6)
O1 0.036(2) 0.067(2) 0.0280(16) -0.0037(16) 0.0114(14) -0.0129(17)
C16 0.038(3) 0.054(3) 0.069(4) 0.013(3) 0.014(3) -0.005(3)
C7 0.034(3) 0.048(3) 0.043(2) 0.014(2) 0.023(2) 0.008(2)
N1 0.0282(19) 0.0309(18) 0.0274(17) 0.0085(15) 0.0115(15) 0.0039(15)
N3 0.036(2) 0.037(2) 0.0267(17) 0.0000(16) 0.0033(16) -0.0036(17)
C6 0.030(2) 0.040(2) 0.038(2) 0.014(2) 0.0178(19) 0.0038(19)
N2 0.026(2) 0.042(2) 0.0252(17) 0.0082(16) 0.0074(15) 0.0029(16)
C5 0.021(2) 0.031(2) 0.033(2) 0.0104(18) 0.0104(17) 0.0036(17)
C3 0.029(3) 0.062(3) 0.046(3) -0.003(3) 0.011(2) -0.015(2)
C4 0.025(3) 0.057(3) 0.047(3) 0.013(2) 0.013(2) -0.006(2)
C11 0.032(3) 0.035(2) 0.035(2) 0.007(2) 0.0112(19) 0.0024(19)
C9 0.030(2) 0.042(3) 0.031(2) 0.012(2) 0.0121(18) 0.0076(19)
C12 0.031(3) 0.031(2) 0.039(2) 0.005(2) 0.0048(19) 0.0002(19)
C1 0.027(2) 0.037(2) 0.033(2) 0.011(2) 0.0139(18) 0.0019(19)
C8 0.033(3) 0.056(3) 0.032(2) 0.009(2) 0.017(2) 0.006(2)
C2 0.034(3) 0.066(3) 0.035(2) 0.001(2) 0.010(2) -0.011(2)
C17 0.037(3) 0.054(3) 0.045(3) 0.000(2) 0.007(2) -0.008(2)
C13 0.042(3) 0.056(3) 0.045(3) 0.004(3) 0.008(2) 0.002(3)
C15 0.031(3) 0.052(3) 0.075(4) 0.003(3) 0.000(3) -0.007(2)
C10 0.034(3) 0.040(2) 0.027(2) 0.0049(19) 0.0110(18) 0.005(2)
O2 0.0267(16) 0.0440(18) 0.0258(14) 0.0051(13) 0.0122(12) -0.0035(13)
C14 0.047(4) 0.073(4) 0.049(3) 0.000(3) -0.007(3) -0.006(3)
Cl2 0.0470(7) 0.0518(7) 0.0421(6) 0.0164(6) 0.0198(5) 0.0144(6)
N4 0.075(4) 0.093(4) 0.056(3) 0.001(3) 0.031(3) 0.005(3)
C18 0.078(4) 0.057(3) 0.051(3) 0.014(3) 0.028(3) 0.016(3)
C19 0.166(8) 0.081(5) 0.068(4) 0.032(4) 0.067(5) 0.056(5)

loop_
_atom_type_symbol
_atom_type_description
_atom_type_scat_dispersion_real
_atom_type_scat_dispersion_imag
_atom_type_scat_source
C C 0.0033 0.0016 'International Tables Vol C Tables 4.2.6.8 and 6.1.1.4'
H H 0.0000 0.0000 'International Tables Vol C Tables 4.2.6.8 and 6.1.1.4'
O O 0.0106 0.0060 'International Tables Vol C Tables 4.2.6.8 and 6.1.1.4'
N N 0.0061 0.0033 'International Tables Vol C Tables 4.2.6.8 and 6.1.1.4'
Dy Dy -0.1892 4.4098 'International Tables Vol C Tables 4.2.6.8 and 6.1.1.4'
Cl Cl 0.1484 0.1585 'International Tables Vol C Tables 4.2.6.8 and 6.1.1.4'

loop_
_geom_angle_atom_site_label_1
_geom_angle_atom_site_label_2
_geom_angle_atom_site_label_3
_geom_angle
_geom_angle_site_symmetry_1
_geom_angle_site_symmetry_3
O2 Dy1 O2 72.91(10) 2_666 .
O2 Dy1 O1 93.31(10) 2_666 .
O2 Dy1 O1 165.98(10) . .
O2 Dy1 N1 141.38(10) 2_666 .
O2 Dy1 N1 68.52(10) . .
O1 Dy1 N1 125.32(10) . .
O2 Dy1 N2 155.68(10) 2_666 .
O2 Dy1 N2 131.34(10) . .
O1 Dy1 N2 62.55(10) . .
N1 Dy1 N2 62.82(10) . .
O2 Dy1 Cl1 95.59(8) 2_666 .
O2 Dy1 Cl1 94.67(8) . .
O1 Dy1 Cl1 89.10(9) . .
N1 Dy1 Cl1 85.80(8) . .
N2 Dy1 Cl1 81.96(9) . .
O2 Dy1 Cl2 100.83(8) 2_666 .
O2 Dy1 Cl2 93.09(8) . .
O1 Dy1 Cl2 86.91(9) . .
N1 Dy1 Cl2 83.31(8) . .
N2 Dy1 Cl2 81.81(8) . .
Cl1 Dy1 Cl2 163.30(4) . .
O2 Dy1 Dy1 36.68(6) 2_666 2_666
O2 Dy1 Dy1 36.23(6) . 2_666
O1 Dy1 Dy1 129.94(7) . 2_666
N1 Dy1 Dy1 104.73(8) . 2_666
N2 Dy1 Dy1 167.48(8) . 2_666
Cl1 Dy1 Dy1 96.37(3) . 2_666
Cl2 Dy1 Dy1 98.62(3) . 2_666
C11 O1 Dy1 126.6(3) . .
C15 C16 C17 120.0(5) . .
C15 C16 H16 120.0 . .
C17 C16 H16 120.0 . .
C8 C7 C6 121.1(4) . .
C8 C7 H7 119.5 . .
C6 C7 H7 119.5 . .
C9 N1 C5 119.7(3) . .
C9 N1 Dy1 123.8(3) . .
C5 N1 Dy1 116.5(2) . .
C11 N3 N2 115.7(3) . .
C11 N3 H3 122.2 . .
N2 N3 H3 122.2 . .
C4 C6 C7 124.7(4) . .
C4 C6 C5 119.0(4) . .
C7 C6 C5 116.3(4) . .
C10 N2 N3 121.6(3) . .
C10 N2 Dy1 121.9(3) . .
N3 N2 Dy1 116.5(2) . .
N1 C5 C1 117.1(3) . .
N1 C5 C6 121.7(4) . .
C1 C5 C6 121.2(4) . .
C4 C3 C2 123.0(4) . .
C4 C3 H3A 118.5 . .
C2 C3 H3A 118.5 . .
C3 C4 C6 118.9(4) . .
C3 C4 H4 120.5 . .
C6 C4 H4 120.5 . .
O1 C11 N3 118.7(4) . .
O1 C11 C12 122.1(4) . .
N3 C11 C12 119.2(4) . .
N1 C9 C8 122.1(4) . .
N1 C9 C10 115.2(4) . .
C8 C9 C10 122.6(4) . .
C13 C12 C17 118.9(4) . .
C13 C12 C11 124.2(4) . .
C17 C12 C11 116.9(4) . .
O2 C1 C2 124.2(4) . .
O2 C1 C5 118.9(4) . .
C2 C1 C5 116.9(4) . .
C7 C8 C9 119.2(4) . .
C7 C8 H8 120.4 . .
C9 C8 H8 120.4 . .
C1 C2 C3 120.8(4) . .
C1 C2 H2 119.6 . .
C3 C2 H2 119.6 . .
C16 C17 C12 120.5(5) . .
C16 C17 H17 119.8 . .
C12 C17 H17 119.7 . .
C12 C13 C14 120.5(5) . .
C12 C13 H13 119.7 . .
C14 C13 H13 119.7 . .
C16 C15 C14 119.9(5) . .
C16 C15 H15 120.1 . .
C14 C15 H15 120.1 . .
N2 C10 C9 116.2(4) . .
N2 C10 H10 121.9 . .
C9 C10 H10 121.9 . .
C1 O2 Dy1 134.0(2) . 2_666
C1 O2 Dy1 118.9(2) . .
Dy1 O2 Dy1 107.09(10) 2_666 .
C15 C14 C13 120.3(5) . .
C15 C14 H14 119.9 . .
C13 C14 H14 119.9 . .
N4 C18 C19 177.4(7) . .
C18 C19 H19A 109.5 . .
C18 C19 H19B 109.5 . .
H19A C19 H19B 109.5 . .
C18 C19 H19C 109.5 . .
H19A C19 H19C 109.5 . .
H19B C19 H19C 109.5 . .

loop_
_geom_bond_atom_site_label_1
_geom_bond_atom_site_label_2
_geom_bond_distance
_geom_bond_site_symmetry_2
Dy1 O2 2.315(3) 2_666
Dy1 O2 2.340(3) .
Dy1 O1 2.367(3) .
Dy1 N1 2.427(3) .
Dy1 N2 2.525(3) .
Dy1 Cl1 2.5901(13) .
Dy1 Cl2 2.6096(12) .
Dy1 Dy1 3.7438(4) 2_666
O1 C11 1.235(5) .
C16 C15 1.362(7) .
C16 C17 1.381(6) .
C16 H16 0.9300 .
C7 C8 1.350(6) .
C7 C6 1.419(6) .
C7 H7 0.9300 .
N1 C9 1.333(5) .
N1 C5 1.357(5) .
N3 C11 1.351(5) .
N3 N2 1.373(4) .
N3 H3 0.8600 .
C6 C4 1.401(6) .
C6 C5 1.422(5) .
N2 C10 1.276(5) .
C5 C1 1.415(6) .
C3 C4 1.339(6) .
C3 C2 1.397(6) .
C3 H3A 0.9300 .
C4 H4 0.9300 .
C11 C12 1.468(6) .
C9 C8 1.399(6) .
C9 C10 1.450(6) .
C12 C13 1.363(6) .
C12 C17 1.391(6) .
C1 O2 1.347(4) .
C1 C2 1.382(6) .
C8 H8 0.9300 .
C2 H2 0.9300 .
C17 H17 0.9300 .
C13 C14 1.383(6) .
C13 H13 0.9300 .
C15 C14 1.374(8) .
C15 H15 0.9300 .
C10 H10 0.9300 .
O2 Dy1 2.315(3) 2_666
C14 H14 0.9300 .
N4 C18 1.108(7) .
C18 C19 1.440(8) .
C19 H19A 0.9600 .
C19 H19B 0.9600 .
C19 H19C 0.9600 .

loop_
_geom_torsion_atom_site_label_1
_geom_torsion_atom_site_label_2
_geom_torsion_atom_site_label_3
_geom_torsion_atom_site_label_4
_geom_torsion
_geom_torsion_site_symmetry_4
C8 C7 C6 C4 -179.1(5) .
C8 C7 C6 C5 1.6(7) .
C11 N3 N2 C10 -177.3(4) .
C11 N3 N2 Dy1 1.1(5) .
C9 N1 C5 C1 -179.8(4) .
Dy1 N1 C5 C1 1.7(5) .
C9 N1 C5 C6 -0.1(6) .
Dy1 N1 C5 C6 -178.6(3) .
C4 C6 C5 N1 180.0(4) .
C7 C6 C5 N1 -0.7(6) .
C4 C6 C5 C1 -0.3(7) .
C7 C6 C5 C1 179.0(4) .
C2 C3 C4 C6 0.3(9) .
C7 C6 C4 C3 -179.8(5) .
C5 C6 C4 C3 -0.5(7) .
Dy1 O1 C11 N3 -0.9(6) .
Dy1 O1 C11 C12 179.5(3) .
N2 N3 C11 O1 -0.3(6) .
N2 N3 C11 C12 179.4(4) .
C5 N1 C9 C8 0.0(7) .
Dy1 N1 C9 C8 178.3(3) .
C5 N1 C9 C10 -177.4(4) .
Dy1 N1 C9 C10 0.9(5) .
O1 C11 C12 C13 169.6(5) .
N3 C11 C12 C13 -10.1(7) .
O1 C11 C12 C17 -7.8(7) .
N3 C11 C12 C17 172.5(4) .
N1 C5 C1 O2 0.7(6) .
C6 C5 C1 O2 -179.0(4) .
N1 C5 C1 C2 -179.0(4) .
C6 C5 C1 C2 1.4(7) .
C6 C7 C8 C9 -1.7(7) .
N1 C9 C8 C7 0.9(7) .
C10 C9 C8 C7 178.2(4) .
O2 C1 C2 C3 178.8(5) .
C5 C1 C2 C3 -1.6(8) .
C4 C3 C2 C1 0.8(9) .
C15 C16 C17 C12 -0.7(9) .
C13 C12 C17 C16 0.7(8) .
C11 C12 C17 C16 178.2(5) .
C17 C12 C13 C14 -0.8(8) .
C11 C12 C13 C14 -178.1(5) .
C17 C16 C15 C14 0.7(9) .
N3 N2 C10 C9 178.9(4) .
Dy1 N2 C10 C9 0.5(5) .
N1 C9 C10 N2 -0.9(6) .
C8 C9 C10 N2 -178.3(4) .
C2 C1 O2 Dy1 -2.3(7) 2_666
C5 C1 O2 Dy1 178.1(3) 2_666
C2 C1 O2 Dy1 176.7(4) .
C5 C1 O2 Dy1 -2.9(5) .
C16 C15 C14 C13 -0.8(9) .
C12 C13 C14 C15 0.9(9) .
